data_7027715
loop_
_publ_author_name
'Bella, Pedro A.'
'Crespo, Olga'
'Fern\'andez, Eduardo J.'
'Fischer, Axel K.'
'Jones, Peter G.'
'Laguna, Antonio'
'L\'opez-de-Luzuriaga, Jos\'e M.'
'Monge, Miguel'

_publ_section_title
;
 Gold complexes of 3,4-bis(diphenylphosphinoamino)toluene and
 1,2-bis(diphenylphosphinoamino)benzene. A comparative
 study&#x200A;&#x2020;
;
_journal_issue 22
_journal_name_full 'Journal of the Chemical Society, Dalton Transactions'
_journal_page_first 4009
_journal_paper_doi 10.1039/a905857e
_journal_year 1999
_chemical_formula_sum 'C96 H68 Au3 F30 N2 O2 P3'
_chemical_formula_weight 2535.33
_chemical_name_systematic
;
 ?
;
_space_group_IT_number 2
_symmetry_cell_setting triclinic
_symmetry_space_group_name_Hall '-P 1'
_symmetry_space_group_name_H-M 'P -1'
_atom_sites_solution_hydrogens geom
_atom_sites_solution_primary direct
_atom_sites_solution_secondary difmap
_audit_creation_method SHELXL-97
_cell_angle_alpha 87.517(10)
_cell_angle_beta 72.928(10)
_cell_angle_gamma 62.925(10)
_cell_formula_units_Z 2
_cell_length_a 15.0004(10)
_cell_length_b 15.307(2)
_cell_length_c 23.393(3)
_cell_measurement_reflns_used 8192
_cell_measurement_temperature 173(2)
_cell_measurement_theta_max 28
_cell_measurement_theta_min 1.5
_cell_volume 4546.1(10)
_computing_cell_refinement 'Siemens SMART'
_computing_data_collection 'Siemens SMART'
_computing_data_reduction 'Siemens SAINT'
_computing_molecular_graphics 'Siemens XP'
_computing_publication_material SHELXL-97
_computing_structure_refinement 'SHELXL-97 (Sheldrick, 1997)'
_computing_structure_solution 'SHELXS-97 (Sheldrick, 1990)'
_diffrn_ambient_temperature 173(2)
_diffrn_measured_fraction_theta_full 0.905
_diffrn_measured_fraction_theta_max 0.905
_diffrn_measurement_device_type 'Siemens SMART'
_diffrn_measurement_method \w-scans
_diffrn_radiation_monochromator graphite
_diffrn_radiation_source 'fine-focus sealed tube'
_diffrn_radiation_type MoK\a
_diffrn_radiation_wavelength 0.71073
_diffrn_reflns_av_R_equivalents 0.0517
_diffrn_reflns_av_sigmaI/netI 0.0825
_diffrn_reflns_limit_h_max 19
_diffrn_reflns_limit_h_min -19
_diffrn_reflns_limit_k_max 20
_diffrn_reflns_limit_k_min -19
_diffrn_reflns_limit_l_max 30
_diffrn_reflns_limit_l_min -30
_diffrn_reflns_number 47095
_diffrn_reflns_theta_full 28.29
_diffrn_reflns_theta_max 28.29
_diffrn_reflns_theta_min 1.50
_exptl_absorpt_coefficient_mu 4.994
_exptl_absorpt_correction_T_max 0.999
_exptl_absorpt_correction_T_min 0.714
_exptl_absorpt_correction_type 'multiple scans (Siemens SADABS)'
_exptl_crystal_colour colourless
_exptl_crystal_density_diffrn 1.852
_exptl_crystal_density_method 'not measured'
_exptl_crystal_description plate
_exptl_crystal_F_000 2452
_exptl_crystal_size_max 0.18
_exptl_crystal_size_mid 0.18
_exptl_crystal_size_min 0.05
_refine_diff_density_max 0.955
_refine_diff_density_min -1.396
_refine_diff_density_rms 0.169
_refine_ls_extinction_method none
_refine_ls_goodness_of_fit_ref 1.041
_refine_ls_hydrogen_treatment riding
_refine_ls_matrix_type full
_refine_ls_number_parameters 1225
_refine_ls_number_reflns 20440
_refine_ls_number_restraints 1256
_refine_ls_restrained_S_all 1.017
_refine_ls_R_factor_all 0.0824
_refine_ls_R_factor_gt 0.0445
_refine_ls_shift/su_max 0.004
_refine_ls_shift/su_mean 0.000
_refine_ls_structure_factor_coef Fsqd
_refine_ls_weighting_details 'calc w=1/[\s^2^(Fo^2^)+(0.0214P)^2^+3.4779P] where P=(Fo^2^+2Fc^2^)/3'
_refine_ls_weighting_scheme calc
_refine_ls_wR_factor_gt 0.0724
_refine_ls_wR_factor_ref 0.0836
_reflns_number_gt 14562
_reflns_number_total 20440
_reflns_threshold_expression >2sigma(I)
_cod_data_source_file 905857esup1.cif
_cod_data_source_block tejas
_cod_depositor_comments
;
The following automatic conversions were performed:

'_geom_bond_publ_flag' value 'Y' changed to 'y' according to
/home/saulius/struct/CIF-dictionaries/cif_core.dic dictionary named
'cif_core.dic' version 2.4.2 from 2011-04-26 (21
time).

'_geom_angle_publ_flag' value 'Y' changed to 'y' according to
/home/saulius/struct/CIF-dictionaries/cif_core.dic dictionary named
'cif_core.dic' version 2.4.2 from 2011-04-26 (35 times).

Automatic conversion script
Id: cif_fix_values 1891 2012-01-12 08:04:46Z andrius 
;
_cod_original_cell_volume 4546.2(9)
_cod_database_code 7027715

loop_
_symmetry_equiv_pos_as_xyz
'x, y, z'
'-x, -y, -z'

loop_
_atom_site_label
_atom_site_type_symbol
_atom_site_fract_x
_atom_site_fract_y
_atom_site_fract_z
_atom_site_U_iso_or_equiv
_atom_site_adp_type
_atom_site_occupancy
_atom_site_symmetry_multiplicity
_atom_site_calc_flag
_atom_site_refinement_flags
_atom_site_disorder_assembly
_atom_site_disorder_group
Au1 Au 0.495730(18) 0.269701(16) 0.302967(11) 0.02439(6) Uani 1 1 d . . .
Au2 Au 0.875531(17) 0.058065(15) 0.325064(10) 0.01881(6) Uani 1 1 d . . .
Au3 Au 0.589229(18) 0.544178(16) 0.171012(10) 0.02186(6) Uani 1 1 d . . .
P1 P 0.35629(12) 0.29799(11) 0.27375(7) 0.0263(4) Uani 1 1 d . . .
P2 P 0.69123(11) 0.12150(10) 0.34264(6) 0.0189(3) Uani 1 1 d U . .
P3 P 0.72665(12) 0.39936(11) 0.18825(7) 0.0220(3) Uani 1 1 d U . .
N2 N 0.7013(4) 0.3440(3) 0.24887(19) 0.0233(11) Uani 1 1 d U . .
H2 H 0.7054 0.2864 0.2410 0.028 Uiso 1 1 calc R . .
N1 N 0.6309(3) 0.2360(3) 0.3271(2) 0.0197(10) Uani 1 1 d U . .
C1 C 0.6401(4) 0.3153(4) 0.3515(2) 0.0185(11) Uani 1 1 d DU . .
C2 C 0.6742(4) 0.3718(4) 0.3110(2) 0.0204(12) Uani 1 1 d DU . .
C3 C 0.6840(4) 0.4494(4) 0.3321(3) 0.0240(13) Uani 1 1 d DU . .
H3 H 0.7084 0.4869 0.3044 0.029 Uiso 1 1 calc R . .
C4 C 0.6584(4) 0.4723(4) 0.3928(2) 0.0245(13) Uani 1 1 d DU . .
H4 H 0.6643 0.5261 0.4068 0.029 Uiso 1 1 calc R . .
C5 C 0.6241(4) 0.4177(4) 0.4337(3) 0.0264(13) Uani 1 1 d DU . .
H5 H 0.6066 0.4339 0.4756 0.032 Uiso 1 1 calc R . .
C6 C 0.6153(4) 0.3389(4) 0.4130(2) 0.0249(13) Uani 1 1 d DU . .
H6 H 0.5923 0.3009 0.4409 0.030 Uiso 1 1 calc R . .
C11 C 0.3935(4) 0.2535(4) 0.1948(3) 0.0302(14) Uani 1 1 d DU . .
C12 C 0.4251(5) 0.3039(5) 0.1496(3) 0.0431(17) Uani 1 1 d DU . .
H12 H 0.4267 0.3625 0.1598 0.052 Uiso 1 1 calc R . .
C13 C 0.4541(6) 0.2706(6) 0.0901(3) 0.060(2) Uani 1 1 d DU . .
H13 H 0.4750 0.3064 0.0594 0.072 Uiso 1 1 calc R . .
C14 C 0.4529(7) 0.1848(6) 0.0752(3) 0.067(3) Uani 1 1 d DU . .
H14 H 0.4714 0.1624 0.0341 0.080 Uiso 1 1 calc R . .
C15 C 0.4249(7) 0.1314(7) 0.1198(3) 0.071(3) Uani 1 1 d DU . .
H15 H 0.4265 0.0712 0.1094 0.085 Uiso 1 1 calc R . .
C16 C 0.3945(6) 0.1659(5) 0.1794(3) 0.0476(19) Uani 1 1 d DU . .
H16 H 0.3742 0.1299 0.2101 0.057 Uiso 1 1 calc R . .
C21 C 0.2614(4) 0.4272(4) 0.2812(3) 0.0294(14) Uani 1 1 d DU . .
C22 C 0.2428(5) 0.4869(4) 0.3297(3) 0.0398(16) Uani 1 1 d DU . .
H22 H 0.2807 0.4608 0.3578 0.048 Uiso 1 1 calc R . .
C23 C 0.1680(5) 0.5865(5) 0.3380(3) 0.053(2) Uani 1 1 d DU . .
H23 H 0.1535 0.6280 0.3720 0.063 Uiso 1 1 calc R . .
C24 C 0.1157(5) 0.6236(5) 0.2962(3) 0.0517(19) Uani 1 1 d DU . .
H24 H 0.0660 0.6914 0.3012 0.062 Uiso 1 1 calc R . .
C25 C 0.1343(5) 0.5642(5) 0.2479(4) 0.0506(19) Uani 1 1 d DU . .
H25 H 0.0968 0.5904 0.2196 0.061 Uiso 1 1 calc R . .
C26 C 0.2079(5) 0.4654(5) 0.2399(3) 0.0452(18) Uani 1 1 d DU . .
H26 H 0.2215 0.4241 0.2060 0.054 Uiso 1 1 calc R . .
C31 C 0.2840(4) 0.2354(4) 0.3154(3) 0.0283(14) Uani 1 1 d DU . .
C32 C 0.3366(5) 0.1455(5) 0.3355(3) 0.0423(17) Uani 1 1 d DU . .
H32 H 0.4101 0.1182 0.3293 0.051 Uiso 1 1 calc R . .
C33 C 0.2825(6) 0.0949(5) 0.3648(3) 0.0484(18) Uani 1 1 d DU . .
H33 H 0.3192 0.0324 0.3776 0.058 Uiso 1 1 calc R . .
C34 C 0.1757(6) 0.1354(5) 0.3751(3) 0.053(2) Uani 1 1 d DU . .
H34 H 0.1383 0.1017 0.3962 0.064 Uiso 1 1 calc R . .
C35 C 0.1232(5) 0.2241(5) 0.3551(3) 0.0476(18) Uani 1 1 d DU . .
H35 H 0.0496 0.2514 0.3618 0.057 Uiso 1 1 calc R . .
C36 C 0.1770(5) 0.2739(5) 0.3253(3) 0.0379(16) Uani 1 1 d DU . .
H36 H 0.1401 0.3353 0.3113 0.046 Uiso 1 1 calc R . .
C41 C 0.6260(5) 0.1037(4) 0.4175(3) 0.0268(13) Uani 1 1 d DU . .
C42 C 0.5228(5) 0.1715(5) 0.4483(3) 0.0357(15) Uani 1 1 d DU . .
H42 H 0.4855 0.2272 0.4298 0.043 Uiso 1 1 calc R . .
C43 C 0.4740(6) 0.1580(6) 0.5060(3) 0.0500(19) Uani 1 1 d DU . .
H43 H 0.4035 0.2039 0.5269 0.060 Uiso 1 1 calc R . .
C44 C 0.5290(6) 0.0778(6) 0.5322(3) 0.058(2) Uani 1 1 d DU . .
H44 H 0.4963 0.0695 0.5721 0.070 Uiso 1 1 calc R . .
C45 C 0.6303(7) 0.0089(6) 0.5024(3) 0.0510(19) Uani 1 1 d DU . .
H45 H 0.6664 -0.0470 0.5211 0.061 Uiso 1 1 calc R . .
C46 C 0.6801(5) 0.0215(5) 0.4443(3) 0.0338(15) Uani 1 1 d DU . .
H46 H 0.7501 -0.0256 0.4233 0.041 Uiso 1 1 calc R . .
C51 C 0.6659(4) 0.0522(4) 0.2931(2) 0.0193(12) Uani 1 1 d DU . .
C52 C 0.6341(4) -0.0184(4) 0.3142(3) 0.0299(14) Uani 1 1 d DU . .
H52 H 0.6242 -0.0307 0.3551 0.036 Uiso 1 1 calc R . .
C53 C 0.6164(5) -0.0714(4) 0.2758(3) 0.0385(16) Uani 1 1 d DU . .
H53 H 0.5950 -0.1199 0.2905 0.046 Uiso 1 1 calc R . .
C54 C 0.6297(6) -0.0539(5) 0.2169(3) 0.0460(18) Uani 1 1 d DU . .
H54 H 0.6160 -0.0892 0.1910 0.055 Uiso 1 1 calc R . .
C55 C 0.6631(5) 0.0149(5) 0.1948(3) 0.0366(15) Uani 1 1 d DU . .
H55 H 0.6735 0.0260 0.1536 0.044 Uiso 1 1 calc R . .
C56 C 0.6815(5) 0.0676(4) 0.2327(2) 0.0256(13) Uani 1 1 d DU . .
H56 H 0.7048 0.1146 0.2173 0.031 Uiso 1 1 calc R . .
C61 C 0.8665(4) 0.1268(4) 0.4024(2) 0.0222(12) Uani 1 1 d DU . .
C62 C 0.8640(4) 0.2175(4) 0.4050(3) 0.0286(14) Uani 1 1 d DU . .
C63 C 0.8638(4) 0.2608(4) 0.4558(3) 0.0335(15) Uani 1 1 d DU . .
C64 C 0.8666(5) 0.2117(5) 0.5064(3) 0.0390(16) Uani 1 1 d DU . .
C65 C 0.8717(5) 0.1203(5) 0.5058(3) 0.0336(15) Uani 1 1 d DU . .
C66 C 0.8719(5) 0.0792(4) 0.4543(3) 0.0277(13) Uani 1 1 d DU . .
F1 F 0.8654(3) 0.2663(2) 0.35563(15) 0.0336(8) Uani 1 1 d DU . .
F2 F 0.8617(3) 0.3497(3) 0.45596(18) 0.0497(11) Uani 1 1 d DU . .
F3 F 0.8654(4) 0.2538(3) 0.55620(18) 0.0621(13) Uani 1 1 d DU . .
F4 F 0.8760(3) 0.0709(3) 0.55490(16) 0.0499(11) Uani 1 1 d DU . .
F5 F 0.8829(3) -0.0136(2) 0.45549(15) 0.0370(9) Uani 1 1 d DU . .
C71 C 0.9076(4) -0.0273(4) 0.2484(2) 0.0238(12) Uani 1 1 d DU . .
C72 C 0.9060(4) -0.1170(4) 0.2530(3) 0.0291(14) Uani 1 1 d DU . .
C73 C 0.9341(5) -0.1795(4) 0.2031(3) 0.0351(15) Uani 1 1 d DU . .
C74 C 0.9656(5) -0.1533(5) 0.1468(3) 0.0429(17) Uani 1 1 d DU . .
C75 C 0.9686(5) -0.0646(5) 0.1401(3) 0.0381(16) Uani 1 1 d DU . .
C76 C 0.9389(5) -0.0033(4) 0.1908(3) 0.0284(14) Uani 1 1 d DU . .
F6 F 0.8758(3) -0.1453(2) 0.30771(16) 0.0362(9) Uani 1 1 d DU . .
F7 F 0.9317(3) -0.2663(3) 0.20919(19) 0.0544(12) Uani 1 1 d DU . .
F8 F 0.9984(4) -0.2163(3) 0.09813(18) 0.0674(14) Uani 1 1 d DU . .
F9 F 0.9988(4) -0.0391(3) 0.08531(17) 0.0623(13) Uani 1 1 d DU . .
F10 F 0.9410(3) 0.0835(3) 0.18293(15) 0.0449(10) Uani 1 1 d DU . .
C81 C 1.0364(4) 0.0017(4) 0.3039(2) 0.0243(13) Uani 1 1 d DU . .
C82 C 1.0912(4) 0.0499(4) 0.2722(2) 0.0272(13) Uani 1 1 d DU . .
C83 C 1.1996(5) 0.0090(4) 0.2556(3) 0.0303(14) Uani 1 1 d DU . .
C84 C 1.2562(5) -0.0816(4) 0.2726(3) 0.0322(14) Uani 1 1 d DU . .
C85 C 1.2061(5) -0.1327(4) 0.3026(3) 0.0316(14) Uani 1 1 d DU . .
C86 C 1.0973(4) -0.0909(4) 0.3178(3) 0.0243(13) Uani 1 1 d DU . .
F11 F 1.0387(3) 0.1397(2) 0.25516(16) 0.0381(9) Uani 1 1 d DU . .
F12 F 1.2491(3) 0.0584(3) 0.22437(18) 0.0461(10) Uani 1 1 d DU . .
F13 F 1.3619(3) -0.1207(3) 0.25814(18) 0.0489(11) Uani 1 1 d DU . .
F14 F 1.2612(3) -0.2231(3) 0.31824(18) 0.0491(11) Uani 1 1 d DU . .
F15 F 1.0508(3) -0.1447(2) 0.34736(16) 0.0360(9) Uani 1 1 d DU . .
C91 C 0.6463(4) 0.4998(4) 0.0792(3) 0.0252(13) Uani 1 1 d DU . .
C92 C 0.6033(4) 0.4537(4) 0.0548(3) 0.0318(14) Uani 1 1 d DU . .
C93 C 0.6368(5) 0.4221(5) -0.0056(3) 0.0385(16) Uani 1 1 d DU . .
C94 C 0.7156(6) 0.4377(5) -0.0443(3) 0.0468(18) Uani 1 1 d DU . .
C95 C 0.7590(6) 0.4849(5) -0.0223(3) 0.0451(18) Uani 1 1 d DU . .
C96 C 0.7241(5) 0.5146(5) 0.0390(3) 0.0333(15) Uani 1 1 d DU . .
F16 F 0.5220(3) 0.4403(3) 0.09064(15) 0.0392(9) Uani 1 1 d DU . .
F17 F 0.5933(3) 0.3759(3) -0.02678(17) 0.0566(12) Uani 1 1 d DU . .
F18 F 0.7488(4) 0.4088(4) -0.10324(17) 0.0742(15) Uani 1 1 d DU . .
F19 F 0.8357(4) 0.5022(4) -0.05959(18) 0.0710(14) Uani 1 1 d DU . .
F20 F 0.7723(3) 0.5573(3) 0.05841(17) 0.0517(11) Uani 1 1 d DU . .
C101 C 0.4641(4) 0.6647(4) 0.1554(2) 0.0253(13) Uani 1 1 d DU . .
C102 C 0.3641(5) 0.6742(4) 0.1749(2) 0.0328(14) Uani 1 1 d DU . .
C103 C 0.2783(5) 0.7532(5) 0.1656(3) 0.0389(16) Uani 1 1 d DU . .
C104 C 0.2917(5) 0.8266(5) 0.1349(3) 0.0437(17) Uani 1 1 d DU . .
C105 C 0.3902(6) 0.8217(5) 0.1142(3) 0.0466(18) Uani 1 1 d DU . .
C106 C 0.4749(5) 0.7404(5) 0.1244(3) 0.0377(16) Uani 1 1 d DU . .
F21 F 0.3474(3) 0.6030(3) 0.20496(17) 0.0414(9) Uani 1 1 d DU . .
F22 F 0.1810(3) 0.7602(3) 0.18694(19) 0.0547(11) Uani 1 1 d DU . .
F23 F 0.2083(3) 0.9046(3) 0.1249(2) 0.0694(14) Uani 1 1 d DU . .
F24 F 0.4045(4) 0.8940(3) 0.0846(2) 0.0726(15) Uani 1 1 d DU . .
F25 F 0.5698(3) 0.7389(3) 0.10412(19) 0.0524(11) Uani 1 1 d DU . .
C111 C 0.5226(4) 0.5993(4) 0.2611(2) 0.0209(12) Uani 1 1 d DU . .
C112 C 0.4669(4) 0.5617(4) 0.3028(3) 0.0256(13) Uani 1 1 d DU . .
C113 C 0.4210(4) 0.5990(4) 0.3627(3) 0.0298(14) Uani 1 1 d DU . .
C114 C 0.4302(5) 0.6775(4) 0.3816(3) 0.0339(15) Uani 1 1 d DU . .
C115 C 0.4849(5) 0.7172(4) 0.3412(3) 0.0300(14) Uani 1 1 d DU . .
C116 C 0.5307(4) 0.6773(4) 0.2815(2) 0.0232(13) Uani 1 1 d DU . .
F26 F 0.4572(3) 0.4841(2) 0.28580(15) 0.0333(8) Uani 1 1 d DU . .
F27 F 0.3680(3) 0.5602(3) 0.40213(16) 0.0417(9) Uani 1 1 d DU . .
F28 F 0.3857(3) 0.7149(3) 0.43974(16) 0.0487(10) Uani 1 1 d DU . .
F29 F 0.4915(3) 0.7956(3) 0.35980(17) 0.0468(10) Uani 1 1 d DU . .
F30 F 0.5840(3) 0.7187(2) 0.24368(15) 0.0338(9) Uani 1 1 d DU . .
C121 C 0.7673(4) 0.3017(4) 0.1314(2) 0.0250(13) Uani 1 1 d DU . .
C122 C 0.6980(5) 0.2650(4) 0.1309(3) 0.0291(14) Uani 1 1 d DU . .
H122 H 0.6315 0.2899 0.1610 0.035 Uiso 1 1 calc R . .
C123 C 0.7260(6) 0.1922(5) 0.0863(3) 0.0413(17) Uani 1 1 d DU . .
H123 H 0.6794 0.1658 0.0869 0.050 Uiso 1 1 calc R . .
C124 C 0.8208(6) 0.1578(5) 0.0413(3) 0.055(2) Uani 1 1 d DU . .
H124 H 0.8384 0.1098 0.0101 0.066 Uiso 1 1 calc R . .
C125 C 0.8897(7) 0.1933(6) 0.0418(3) 0.061(2) Uani 1 1 d DU . .
H125 H 0.9560 0.1681 0.0114 0.074 Uiso 1 1 calc R . .
C126 C 0.8638(5) 0.2654(5) 0.0861(3) 0.0449(18) Uani 1 1 d DU . .
H126 H 0.9117 0.2901 0.0857 0.054 Uiso 1 1 calc R . .
C131 C 0.8390(5) 0.4156(4) 0.1864(2) 0.0274(13) Uani 1 1 d DU . .
C132 C 0.9237(5) 0.3382(5) 0.1991(3) 0.0408(17) Uani 1 1 d DU . .
H132 H 0.9207 0.2791 0.2107 0.049 Uiso 1 1 calc R . .
C133 C 1.0139(6) 0.3486(6) 0.1945(3) 0.055(2) Uani 1 1 d DU . .
H133 H 1.0722 0.2966 0.2035 0.066 Uiso 1 1 calc R . .
C134 C 1.0173(6) 0.4334(6) 0.1773(3) 0.054(2) Uani 1 1 d DU . .
H134 H 1.0797 0.4387 0.1723 0.064 Uiso 1 1 calc R . .
C135 C 0.9320(6) 0.5116(5) 0.1669(3) 0.0458(18) Uani 1 1 d DU . .
H135 H 0.9346 0.5712 0.1564 0.055 Uiso 1 1 calc R . .
C136 C 0.8420(5) 0.5026(5) 0.1718(3) 0.0319(14) Uani 1 1 d DU . .
H136 H 0.7825 0.5564 0.1651 0.038 Uiso 1 1 calc R . .
C201 C 0.2324(16) 0.0408(14) -0.0032(9) 0.104(8) Uiso 0.549(18) 1 d PDU A 1
H20A H 0.2581 0.0390 -0.0470 0.125 Uiso 0.549(18) 1 calc PR A 1
H20B H 0.1642 0.0405 0.0083 0.125 Uiso 0.549(18) 1 calc PR A 1
H20C H 0.2829 -0.0172 0.0101 0.125 Uiso 0.549(18) 1 calc PR A 1
C202 C 0.1855(14) 0.1261(13) 0.0881(8) 0.232(9) Uani 1 1 d DU A .
H20D H 0.2439 0.0742 0.0997 0.278 Uiso 1 1 calc R . .
H20E H 0.1276 0.1091 0.0964 0.278 Uiso 1 1 calc R . .
H20F H 0.1610 0.1890 0.1111 0.278 Uiso 1 1 calc R . .
C203 C 0.2198(14) 0.1345(13) 0.0265(8) 0.183(7) Uani 1 1 d DU . .
C204 C 0.1491(10) 0.2799(9) -0.0177(6) 0.106(4) Uani 1 1 d U . .
H204 H 0.1928 0.2971 0.0000 0.128 Uiso 1 1 calc R A .
C205 C 0.0446(10) 0.3676(9) -0.0081(6) 0.122(4) Uani 1 1 d U A .
H20G H 0.0110 0.3898 0.0349 0.147 Uiso 1 1 calc R . .
H20H H 0.0001 0.3499 -0.0235 0.147 Uiso 1 1 calc R . .
H20I H 0.0538 0.4208 -0.0296 0.147 Uiso 1 1 calc R . .
C206 C 0.2083(10) 0.2411(10) -0.0835(6) 0.141(5) Uani 1 1 d U A .
H20J H 0.2773 0.1852 -0.0869 0.170 Uiso 1 1 calc R . .
H20K H 0.2179 0.2936 -0.1057 0.170 Uiso 1 1 calc R . .
H20L H 0.1681 0.2196 -0.1003 0.170 Uiso 1 1 calc R . .
C20' C 0.3309(19) 0.082(2) -0.0090(11) 0.117(11) Uiso 0.451(18) 1 d PDU A 2
O1 O 0.1309(7) 0.2072(7) 0.0125(4) 0.131(3) Uani 1 1 d U A .
C207 C 0.2381(7) 0.3186(7) 0.6611(4) 0.076(3) Uani 1 1 d U . .
H20M H 0.2748 0.2478 0.6479 0.091 Uiso 1 1 calc R . .
H20N H 0.2069 0.3292 0.7049 0.091 Uiso 1 1 calc R . .
H20O H 0.2882 0.3455 0.6493 0.091 Uiso 1 1 calc R . .
C208 C 0.0914(7) 0.4780(6) 0.6508(4) 0.074(3) Uani 1 1 d U . .
H20P H 0.0362 0.5073 0.6313 0.089 Uiso 1 1 calc R . .
H20Q H 0.1385 0.5081 0.6387 0.089 Uiso 1 1 calc R . .
H20R H 0.0592 0.4898 0.6945 0.089 Uiso 1 1 calc R . .
C209 C 0.1526(6) 0.3699(6) 0.6322(3) 0.054(2) Uani 1 1 d U . .
H209 H 0.1031 0.3407 0.6442 0.065 Uiso 1 1 calc R . .
C210 C 0.1314(10) 0.3618(9) 0.5350(5) 0.111(4) Uani 1 1 d U . .
H210 H 0.0613 0.4189 0.5551 0.133 Uiso 1 1 calc R . .
C211 C 0.1163(11) 0.2717(11) 0.5320(6) 0.160(5) Uani 1 1 d U . .
H21A H 0.0827 0.2613 0.5726 0.192 Uiso 1 1 calc R . .
H21B H 0.1848 0.2140 0.5147 0.192 Uiso 1 1 calc R . .
H21C H 0.0714 0.2811 0.5067 0.192 Uiso 1 1 calc R . .
C212 C 0.1770(13) 0.3877(11) 0.4755(6) 0.185(6) Uani 1 1 d U . .
H21D H 0.1817 0.4484 0.4810 0.222 Uiso 1 1 calc R . .
H21E H 0.1319 0.3979 0.4503 0.222 Uiso 1 1 calc R . .
H21F H 0.2474 0.3339 0.4560 0.222 Uiso 1 1 calc R . .
O2 O 0.2002(5) 0.3497(4) 0.5695(3) 0.0775(18) Uani 1 1 d U . .

loop_
_atom_site_aniso_label
_atom_site_aniso_U_11
_atom_site_aniso_U_22
_atom_site_aniso_U_33
_atom_site_aniso_U_23
_atom_site_aniso_U_13
_atom_site_aniso_U_12
Au1 0.02036(12) 0.02582(12) 0.03032(14) 0.00120(10) -0.00953(10) -0.01223(10)
Au2 0.01859(12) 0.02037(11) 0.01851(12) 0.00182(9) -0.00677(9) -0.00922(9)
Au3 0.02314(12) 0.02487(12) 0.01975(12) 0.00291(9) -0.00631(10) -0.01313(10)
P1 0.0211(8) 0.0287(8) 0.0327(9) 0.0005(7) -0.0102(7) -0.0132(7)
P2 0.0183(8) 0.0226(7) 0.0175(7) 0.0032(6) -0.0048(6) -0.0115(6)
P3 0.0236(8) 0.0242(8) 0.0198(8) 0.0031(6) -0.0058(7) -0.0130(7)
N2 0.034(3) 0.024(2) 0.016(2) 0.0029(19) -0.007(2) -0.018(2)
N1 0.017(2) 0.020(2) 0.022(3) -0.0013(19) -0.007(2) -0.008(2)
C1 0.017(3) 0.019(3) 0.023(3) 0.004(2) -0.009(2) -0.009(2)
C2 0.018(3) 0.023(3) 0.019(3) 0.002(2) -0.007(2) -0.007(2)
C3 0.028(3) 0.022(3) 0.028(3) 0.004(2) -0.010(3) -0.016(3)
C4 0.029(3) 0.024(3) 0.025(3) 0.002(2) -0.013(3) -0.014(3)
C5 0.026(3) 0.033(3) 0.017(3) -0.004(2) -0.008(3) -0.009(3)
C6 0.030(3) 0.028(3) 0.020(3) 0.005(2) -0.009(3) -0.016(3)
C11 0.020(3) 0.037(3) 0.035(3) -0.002(3) -0.008(3) -0.014(3)
C12 0.050(5) 0.050(4) 0.041(4) -0.001(3) -0.010(4) -0.034(4)
C13 0.078(6) 0.088(6) 0.037(4) 0.009(4) -0.012(4) -0.060(5)
C14 0.088(6) 0.099(6) 0.031(4) -0.015(4) -0.004(4) -0.066(6)
C15 0.099(7) 0.086(6) 0.046(5) -0.017(4) 0.000(5) -0.070(6)
C16 0.060(5) 0.055(4) 0.039(4) -0.002(3) -0.011(4) -0.038(4)
C21 0.024(3) 0.028(3) 0.043(4) 0.000(3) -0.011(3) -0.017(3)
C22 0.029(4) 0.039(4) 0.045(4) -0.012(3) -0.007(3) -0.011(3)
C23 0.043(5) 0.045(4) 0.065(5) -0.015(4) -0.012(4) -0.018(3)
C24 0.033(4) 0.033(4) 0.083(6) -0.001(3) -0.012(4) -0.013(3)
C25 0.040(4) 0.041(4) 0.074(5) 0.010(4) -0.029(4) -0.015(3)
C26 0.034(4) 0.037(4) 0.063(5) 0.000(3) -0.024(4) -0.009(3)
C31 0.026(3) 0.036(3) 0.029(3) -0.003(3) -0.010(3) -0.017(3)
C32 0.047(4) 0.048(4) 0.048(4) 0.012(3) -0.027(4) -0.029(3)
C33 0.073(5) 0.054(4) 0.040(4) 0.014(3) -0.029(4) -0.041(4)
C34 0.070(5) 0.073(5) 0.043(5) 0.006(4) -0.009(4) -0.059(5)
C35 0.035(4) 0.061(5) 0.049(5) -0.006(4) 0.002(3) -0.031(4)
C36 0.027(3) 0.042(4) 0.046(4) -0.002(3) -0.010(3) -0.018(3)
C41 0.035(3) 0.039(3) 0.018(3) 0.004(2) -0.008(3) -0.027(3)
C42 0.037(4) 0.040(4) 0.027(3) -0.007(3) 0.008(3) -0.025(3)
C43 0.059(5) 0.069(5) 0.031(4) -0.011(3) 0.010(3) -0.050(4)
C44 0.088(6) 0.093(6) 0.025(4) 0.007(4) -0.007(4) -0.074(5)
C45 0.081(5) 0.072(5) 0.033(4) 0.028(4) -0.030(4) -0.057(4)
C46 0.042(4) 0.045(4) 0.030(3) 0.011(3) -0.017(3) -0.030(3)
C51 0.020(3) 0.021(3) 0.018(3) 0.000(2) -0.003(2) -0.012(2)
C52 0.032(4) 0.034(3) 0.029(3) 0.005(3) -0.008(3) -0.020(3)
C53 0.048(4) 0.032(4) 0.048(4) 0.003(3) -0.015(4) -0.028(3)
C54 0.055(5) 0.046(4) 0.048(4) -0.004(3) -0.021(4) -0.029(4)
C55 0.044(4) 0.042(4) 0.027(3) 0.002(3) -0.020(3) -0.018(3)
C56 0.031(3) 0.023(3) 0.023(3) -0.002(2) -0.007(3) -0.013(3)
C61 0.013(3) 0.025(3) 0.026(3) -0.001(2) -0.010(2) -0.005(2)
C62 0.021(3) 0.031(3) 0.032(3) -0.005(3) -0.006(3) -0.011(3)
C63 0.029(4) 0.029(3) 0.043(4) -0.008(3) -0.009(3) -0.015(3)
C64 0.035(4) 0.053(4) 0.028(3) -0.011(3) -0.009(3) -0.019(3)
C65 0.031(4) 0.040(3) 0.029(3) 0.002(3) -0.014(3) -0.012(3)
C66 0.027(3) 0.035(3) 0.022(3) 0.000(2) -0.011(3) -0.013(3)
F1 0.036(2) 0.0320(19) 0.037(2) 0.0067(16) -0.0126(18) -0.0188(17)
F2 0.055(3) 0.037(2) 0.065(3) -0.008(2) -0.023(2) -0.024(2)
F3 0.082(3) 0.066(3) 0.043(3) -0.015(2) -0.028(2) -0.031(3)
F4 0.067(3) 0.058(3) 0.029(2) 0.0081(19) -0.024(2) -0.026(2)
F5 0.051(2) 0.035(2) 0.034(2) 0.0113(16) -0.0224(19) -0.0213(18)
C71 0.020(3) 0.027(3) 0.025(3) 0.001(2) -0.011(3) -0.009(3)
C72 0.026(3) 0.028(3) 0.034(3) 0.004(3) -0.011(3) -0.011(3)
C73 0.030(4) 0.026(3) 0.047(4) -0.005(3) -0.018(3) -0.007(3)
C74 0.043(4) 0.043(4) 0.033(4) -0.016(3) -0.016(3) -0.007(3)
C75 0.035(4) 0.052(4) 0.021(3) -0.004(3) -0.005(3) -0.016(3)
C76 0.025(3) 0.032(3) 0.026(3) 0.001(2) -0.005(3) -0.012(3)
F6 0.048(2) 0.034(2) 0.036(2) 0.0102(16) -0.0186(19) -0.0237(18)
F7 0.068(3) 0.027(2) 0.073(3) -0.002(2) -0.036(3) -0.017(2)
F8 0.081(3) 0.061(3) 0.043(3) -0.031(2) -0.012(2) -0.020(3)
F9 0.077(3) 0.080(3) 0.021(2) -0.005(2) -0.002(2) -0.036(3)
F10 0.069(3) 0.051(2) 0.025(2) 0.0092(17) -0.010(2) -0.040(2)
C81 0.022(3) 0.030(3) 0.017(3) -0.001(2) -0.006(2) -0.009(2)
C82 0.030(3) 0.030(3) 0.025(3) 0.005(3) -0.011(3) -0.015(3)
C83 0.025(3) 0.035(3) 0.034(4) 0.001(3) -0.006(3) -0.018(3)
C84 0.019(3) 0.046(4) 0.029(4) -0.004(3) -0.007(3) -0.012(3)
C85 0.030(3) 0.029(3) 0.035(4) 0.002(3) -0.016(3) -0.009(3)
C86 0.029(3) 0.026(3) 0.023(3) 0.003(2) -0.008(3) -0.016(3)
F11 0.033(2) 0.035(2) 0.047(2) 0.0161(17) -0.0141(18) -0.0159(17)
F12 0.033(2) 0.057(2) 0.054(3) 0.009(2) -0.006(2) -0.030(2)
F13 0.019(2) 0.058(3) 0.059(3) 0.002(2) -0.0103(19) -0.0098(19)
F14 0.031(2) 0.037(2) 0.064(3) 0.0098(19) -0.019(2) -0.0005(18)
F15 0.033(2) 0.0295(19) 0.044(2) 0.0102(17) -0.0159(18) -0.0114(17)
C91 0.029(3) 0.024(3) 0.024(3) 0.006(2) -0.009(3) -0.012(3)
C92 0.031(4) 0.037(4) 0.029(3) 0.007(3) -0.010(3) -0.017(3)
C93 0.052(4) 0.048(4) 0.029(3) 0.004(3) -0.022(3) -0.028(4)
C94 0.057(5) 0.065(5) 0.019(3) 0.000(3) -0.008(3) -0.031(4)
C95 0.043(4) 0.063(5) 0.033(4) 0.008(3) -0.005(3) -0.032(4)
C96 0.031(4) 0.046(4) 0.030(3) 0.005(3) -0.010(3) -0.022(3)
F16 0.046(2) 0.052(2) 0.032(2) 0.0039(18) -0.0094(18) -0.035(2)
F17 0.075(3) 0.074(3) 0.038(2) -0.005(2) -0.022(2) -0.045(3)
F18 0.098(4) 0.115(4) 0.019(2) -0.006(2) -0.003(2) -0.065(3)
F19 0.071(3) 0.124(4) 0.030(2) 0.004(3) 0.004(2) -0.067(3)
F20 0.059(3) 0.079(3) 0.040(2) 0.006(2) -0.010(2) -0.053(3)
C101 0.027(3) 0.029(3) 0.024(3) 0.003(2) -0.010(3) -0.014(3)
C102 0.031(3) 0.042(4) 0.026(3) -0.003(3) -0.011(3) -0.016(3)
C103 0.028(4) 0.056(4) 0.030(4) -0.004(3) -0.012(3) -0.015(3)
C104 0.030(4) 0.047(4) 0.034(4) -0.005(3) -0.012(3) 0.001(3)
C105 0.050(4) 0.039(4) 0.040(4) 0.012(3) -0.011(4) -0.013(3)
C106 0.032(4) 0.038(4) 0.036(4) 0.007(3) -0.005(3) -0.014(3)
F21 0.031(2) 0.050(2) 0.049(2) 0.0088(19) -0.0113(19) -0.0240(19)
F22 0.031(2) 0.068(3) 0.055(3) 0.001(2) -0.012(2) -0.016(2)
F23 0.048(3) 0.058(3) 0.072(3) 0.017(2) -0.029(3) 0.005(2)
F24 0.065(3) 0.051(3) 0.078(3) 0.038(2) -0.017(3) -0.013(2)
F25 0.039(2) 0.051(2) 0.064(3) 0.027(2) -0.010(2) -0.023(2)
C111 0.022(3) 0.024(3) 0.021(3) 0.003(2) -0.009(2) -0.012(2)
C112 0.024(3) 0.023(3) 0.029(3) 0.002(2) -0.009(3) -0.010(3)
C113 0.020(3) 0.042(4) 0.026(3) 0.009(3) -0.004(3) -0.015(3)
C114 0.029(4) 0.041(4) 0.020(3) -0.006(3) -0.002(3) -0.009(3)
C115 0.032(4) 0.030(3) 0.031(3) -0.003(3) -0.012(3) -0.015(3)
C116 0.022(3) 0.026(3) 0.023(3) 0.001(2) -0.007(3) -0.012(3)
F26 0.037(2) 0.0305(19) 0.035(2) 0.0008(16) -0.0048(17) -0.0213(17)
F27 0.038(2) 0.055(2) 0.030(2) 0.0119(18) -0.0016(18) -0.026(2)
F28 0.047(3) 0.064(3) 0.026(2) -0.0102(19) -0.0003(19) -0.023(2)
F29 0.058(3) 0.043(2) 0.045(2) -0.0118(19) -0.009(2) -0.030(2)
F30 0.039(2) 0.035(2) 0.034(2) 0.0043(16) -0.0052(17) -0.0270(18)
C121 0.026(3) 0.025(3) 0.017(3) 0.003(2) -0.007(2) -0.007(3)
C122 0.032(3) 0.030(3) 0.025(3) 0.000(3) -0.010(3) -0.014(3)
C123 0.055(4) 0.041(4) 0.032(4) 0.000(3) -0.014(3) -0.024(4)
C124 0.072(5) 0.053(5) 0.032(4) -0.018(3) -0.005(4) -0.028(4)
C125 0.062(5) 0.069(5) 0.033(4) -0.020(4) 0.014(4) -0.029(4)
C126 0.043(4) 0.050(4) 0.035(4) -0.005(3) 0.004(3) -0.025(4)
C131 0.030(3) 0.039(3) 0.021(3) 0.010(3) -0.008(3) -0.023(3)
C132 0.035(4) 0.044(4) 0.047(4) 0.017(3) -0.019(3) -0.018(3)
C133 0.035(4) 0.072(5) 0.073(6) 0.022(4) -0.031(4) -0.029(4)
C134 0.046(4) 0.087(6) 0.048(5) 0.013(4) -0.020(4) -0.045(4)
C135 0.057(5) 0.058(4) 0.045(4) 0.014(4) -0.016(4) -0.046(4)
C136 0.039(4) 0.037(3) 0.029(3) 0.006(3) -0.014(3) -0.024(3)
C202 0.222(16) 0.211(14) 0.178(11) 0.037(12) -0.078(12) -0.023(11)
C203 0.161(12) 0.182(12) 0.152(10) 0.045(10) -0.111(10) 0.001(9)
C204 0.122(8) 0.105(8) 0.114(8) 0.020(7) -0.019(7) -0.083(6)
C205 0.116(8) 0.130(9) 0.119(9) 0.004(7) -0.010(7) -0.070(6)
C206 0.130(10) 0.154(10) 0.137(9) -0.023(8) -0.002(8) -0.083(8)
O1 0.121(7) 0.136(7) 0.154(7) 0.048(6) -0.047(6) -0.075(6)
C207 0.070(6) 0.089(6) 0.070(6) 0.026(5) -0.026(5) -0.037(5)
C208 0.064(6) 0.069(5) 0.074(6) -0.006(5) -0.009(5) -0.025(4)
C209 0.048(5) 0.061(4) 0.047(5) 0.006(4) -0.005(4) -0.026(4)
C210 0.106(8) 0.105(7) 0.069(6) -0.025(6) -0.041(6) 0.007(6)
C211 0.139(11) 0.191(11) 0.157(11) -0.036(9) -0.062(9) -0.068(9)
C212 0.231(15) 0.194(12) 0.087(8) 0.033(8) -0.076(9) -0.048(10)
O2 0.069(4) 0.084(4) 0.044(3) 0.001(3) -0.005(3) -0.013(3)

loop_
_atom_type_symbol
_atom_type_description
_atom_type_scat_dispersion_real
_atom_type_scat_dispersion_imag
_atom_type_scat_source
C C 0.0033 0.0016 'International Tables Vol C Tables 4.2.6.8 and 6.1.1.4'
H H 0.0000 0.0000 'International Tables Vol C Tables 4.2.6.8 and 6.1.1.4'
N N 0.0061 0.0033 'International Tables Vol C Tables 4.2.6.8 and 6.1.1.4'
P P 0.1023 0.0942 'International Tables Vol C Tables 4.2.6.8 and 6.1.1.4'
Au Au -2.0133 8.8022 'International Tables Vol C Tables 4.2.6.8 and 6.1.1.4'
F F 0.0171 0.0103 'International Tables Vol C Tables 4.2.6.8 and 6.1.1.4'
O O 0.0106 0.0060 'International Tables Vol C Tables 4.2.6.8 and 6.1.1.4'

loop_
_geom_angle_atom_site_label_1
_geom_angle_atom_site_label_2
_geom_angle_atom_site_label_3
_geom_angle
_geom_angle_publ_flag
N1 Au1 P1 176.85(12) y
C81 Au2 C61 86.1(2) y
C81 Au2 C71 85.9(2) y
C61 Au2 C71 170.9(2) y
C81 Au2 P2 176.22(15) y
C61 Au2 P2 97.38(14) y
C71 Au2 P2 90.76(15) y
C101 Au3 C111 87.3(2) y
C101 Au3 C91 88.0(2) y
C111 Au3 C91 175.2(2) y
C101 Au3 P3 175.93(15) y
C111 Au3 P3 93.64(15) y
C91 Au3 P3 91.15(15) y
C31 P1 C21 106.3(3) y
C31 P1 C11 105.1(3) y
C21 P1 C11 105.5(3) y
C31 P1 Au1 112.4(2) y
C21 P1 Au1 114.33(18) y
C11 P1 Au1 112.44(19) y
N1 P2 C41 112.0(2) y
N1 P2 C51 103.1(2) y
C41 P2 C51 103.6(2) y
N1 P2 Au2 114.86(17) y
C41 P2 Au2 111.72(19) y
C51 P2 Au2 110.65(17) y
N2 P3 C131 107.2(3) y
N2 P3 C121 99.0(2) y
C131 P3 C121 108.8(3) y
N2 P3 Au3 119.32(18) y
C131 P3 Au3 112.43(19) y
C121 P3 Au3 109.02(19) y
C2 N2 P3 132.2(4) y
C1 N1 P2 122.2(3) y
C1 N1 Au1 118.5(3) y
P2 N1 Au1 114.5(2) y
C6 C1 C2 118.9(5) ?
C6 C1 N1 123.4(5) ?
C2 C1 N1 117.8(5) ?
C3 C2 C1 120.0(5) ?
C3 C2 N2 122.6(5) ?
C1 C2 N2 117.3(5) ?
C4 C3 C2 120.3(5) ?
C3 C4 C5 120.7(5) ?
C4 C5 C6 119.5(5) ?
C5 C6 C1 120.6(5) ?
C12 C11 C16 119.0(6) ?
C12 C11 P1 120.5(5) ?
C16 C11 P1 120.5(5) ?
C13 C12 C11 121.0(6) ?
C12 C13 C14 119.6(7) ?
C13 C14 C15 120.3(7) ?
C16 C15 C14 119.7(7) ?
C15 C16 C11 120.4(7) ?
C22 C21 C26 120.0(6) ?
C22 C21 P1 118.2(5) ?
C26 C21 P1 121.7(5) ?
C21 C22 C23 120.0(6) ?
C24 C23 C22 119.2(6) ?
C25 C24 C23 120.8(7) ?
C24 C25 C26 119.9(7) ?
C21 C26 C25 120.0(6) ?
C36 C31 C32 118.8(6) ?
C36 C31 P1 121.1(5) ?
C32 C31 P1 120.0(5) ?
C31 C32 C33 120.3(6) ?
C34 C33 C32 119.9(7) ?
C35 C34 C33 120.1(7) ?
C34 C35 C36 120.1(7) ?
C35 C36 C31 120.7(6) ?
C46 C41 C42 119.9(6) ?
C46 C41 P2 119.4(5) ?
C42 C41 P2 120.7(5) ?
C43 C42 C41 120.3(7) ?
C44 C43 C42 119.2(7) ?
C43 C44 C45 121.6(7) ?
C44 C45 C46 119.7(7) ?
C41 C46 C45 119.2(6) ?
C52 C51 C56 118.6(5) ?
C52 C51 P2 121.3(4) ?
C56 C51 P2 120.2(4) ?
C51 C52 C53 120.6(6) ?
C54 C53 C52 120.1(6) ?
C53 C54 C55 120.3(6) ?
C54 C55 C56 119.9(6) ?
C55 C56 C51 120.5(5) ?
C62 C61 C66 115.3(5) ?
C62 C61 Au2 123.2(4) ?
C66 C61 Au2 121.2(4) ?
F1 C62 C61 119.6(5) ?
F1 C62 C63 117.4(5) ?
C61 C62 C63 123.0(6) ?
F2 C63 C64 120.0(5) ?
F2 C63 C62 120.7(6) ?
C64 C63 C62 119.3(5) ?
F3 C64 C65 120.3(6) ?
F3 C64 C63 119.6(5) ?
C65 C64 C63 120.1(6) ?
F4 C65 C64 120.6(5) ?
F4 C65 C66 120.3(5) ?
C64 C65 C66 119.1(6) ?
F5 C66 C65 116.1(5) ?
F5 C66 C61 120.6(5) ?
C65 C66 C61 123.2(5) ?
C76 C71 C72 116.5(5) ?
C76 C71 Au2 123.4(4) ?
C72 C71 Au2 119.9(4) ?
F6 C72 C73 118.1(5) ?
F6 C72 C71 119.9(5) ?
C73 C72 C71 122.0(6) ?
F7 C73 C74 119.9(5) ?
F7 C73 C72 120.5(6) ?
C74 C73 C72 119.6(6) ?
F8 C74 C73 119.7(6) ?
F8 C74 C75 119.9(6) ?
C73 C74 C75 120.3(6) ?
F9 C75 C76 121.1(6) ?
F9 C75 C74 120.1(5) ?
C76 C75 C74 118.8(6) ?
F10 C76 C75 117.5(5) ?
F10 C76 C71 119.6(5) ?
C75 C76 C71 122.9(6) ?
C86 C81 C82 115.6(5) ?
C86 C81 Au2 121.0(4) ?
C82 C81 Au2 123.3(4) ?
F11 C82 C83 117.3(5) ?
F11 C82 C81 120.0(5) ?
C83 C82 C81 122.7(5) ?
F12 C83 C84 120.1(5) ?
F12 C83 C82 120.4(5) ?
C84 C83 C82 119.5(5) ?
F13 C84 C85 120.3(5) ?
F13 C84 C83 119.8(5) ?
C85 C84 C83 119.9(6) ?
F14 C85 C84 120.5(5) ?
F14 C85 C86 119.9(5) ?
C84 C85 C86 119.6(5) ?
F15 C86 C81 119.7(5) ?
F15 C86 C85 117.5(5) ?
C81 C86 C85 122.7(5) ?
C96 C91 C92 115.4(5) ?
C96 C91 Au3 124.9(4) ?
C92 C91 Au3 119.7(4) ?
F16 C92 C93 117.1(5) ?
F16 C92 C91 119.7(5) ?
C93 C92 C91 123.2(6) ?
F17 C93 C94 119.8(6) ?
F17 C93 C92 120.7(6) ?
C94 C93 C92 119.5(6) ?
F18 C94 C95 120.0(6) ?
F18 C94 C93 120.7(6) ?
C95 C94 C93 119.3(6) ?
F19 C95 C94 120.3(6) ?
F19 C95 C96 120.2(6) ?
C94 C95 C96 119.5(6) ?
F20 C96 C91 120.0(5) ?
F20 C96 C95 116.9(5) ?
C91 C96 C95 123.1(6) ?
C102 C101 C106 115.7(6) ?
C102 C101 Au3 121.5(4) ?
C106 C101 Au3 122.8(4) ?
F21 C102 C101 119.2(5) ?
F21 C102 C103 117.2(6) ?
C101 C102 C103 123.6(6) ?
F22 C103 C104 119.5(6) ?
F22 C103 C102 121.3(6) ?
C104 C103 C102 119.2(6) ?
F23 C104 C103 120.1(6) ?
F23 C104 C105 119.6(6) ?
C103 C104 C105 120.3(6) ?
F24 C105 C104 121.0(6) ?
F24 C105 C106 120.4(6) ?
C104 C105 C106 118.7(6) ?
F25 C106 C101 120.4(6) ?
F25 C106 C105 117.0(6) ?
C101 C106 C105 122.6(6) ?
C116 C111 C112 116.9(5) ?
C116 C111 Au3 120.8(4) ?
C112 C111 Au3 122.3(4) ?
F26 C112 C111 119.9(5) ?
F26 C112 C113 117.5(5) ?
C111 C112 C113 122.6(5) ?
F27 C113 C114 119.9(5) ?
F27 C113 C112 121.1(5) ?
C114 C113 C112 119.0(5) ?
F28 C114 C115 120.3(5) ?
F28 C114 C113 119.8(5) ?
C115 C114 C113 119.9(6) ?
F29 C115 C114 119.6(5) ?
F29 C115 C116 121.0(5) ?
C114 C115 C116 119.4(5) ?
F30 C116 C111 120.8(5) ?
F30 C116 C115 117.1(5) ?
C111 C116 C115 122.1(5) ?
C122 C121 C126 119.1(6) ?
C122 C121 P3 118.9(4) ?
C126 C121 P3 122.0(5) ?
C123 C122 C121 120.0(6) ?
C124 C123 C122 120.5(6) ?
C125 C124 C123 119.7(6) ?
C124 C125 C126 120.7(7) ?
C125 C126 C121 119.9(7) ?
C136 C131 C132 120.3(6) ?
C136 C131 P3 120.8(5) ?
C132 C131 P3 118.9(4) ?
C131 C132 C133 119.1(6) ?
C134 C133 C132 119.8(7) ?
C133 C134 C135 121.3(7) ?
C134 C135 C136 119.4(6) ?
C131 C136 C135 120.1(6) ?
C202 C203 O1 106.3(16) ?
C202 C203 C20' 121.6(17) ?
O1 C203 C20' 131.7(19) ?
C202 C203 C201 103.2(16) ?
O1 C203 C201 101.0(14) ?
C20' C203 C201 75.2(15) ?
O1 C204 C205 106.8(10) ?
O1 C204 C206 109.0(10) ?
C205 C204 C206 113.4(12) ?
C204 O1 C203 113.2(12) ?
O2 C209 C208 111.3(7) ?
O2 C209 C207 107.5(7) ?
C208 C209 C207 113.0(7) ?
O2 C210 C212 106.3(12) ?
O2 C210 C211 111.4(10) ?
C212 C210 C211 114.2(11) ?
C209 O2 C210 115.5(7) ?

loop_
_geom_bond_atom_site_label_1
_geom_bond_atom_site_label_2
_geom_bond_distance
_geom_bond_publ_flag
Au1 N1 2.096(4) y
Au1 P1 2.2404(16) y
Au2 C81 2.062(6) y
Au2 C61 2.070(5) y
Au2 C71 2.069(5) y
Au2 P2 2.3829(15) y
Au3 C101 2.061(6) y
Au3 C111 2.074(5) y
Au3 C91 2.079(6) y
Au3 P3 2.3615(16) y
P1 C31 1.813(6) y
P1 C21 1.814(6) y
P1 C11 1.828(6) y
P2 N1 1.648(5) y
P2 C41 1.816(6) y
P2 C51 1.827(5) y
P3 N2 1.657(5) y
P3 C131 1.801(6) y
P3 C121 1.800(6) y
N2 C2 1.416(7) y
N1 C1 1.440(6) y
C1 C6 1.396(7) ?
C1 C2 1.399(7) ?
C2 C3 1.389(7) ?
C3 C4 1.374(7) ?
C4 C5 1.382(7) ?
C5 C6 1.393(7) ?
C11 C12 1.380(8) ?
C11 C16 1.396(8) ?
C12 C13 1.375(9) ?
C13 C14 1.384(9) ?
C14 C15 1.384(9) ?
C15 C16 1.379(9) ?
C21 C22 1.368(7) ?
C21 C26 1.377(8) ?
C22 C23 1.401(8) ?
C23 C24 1.373(9) ?
C24 C25 1.363(8) ?
C25 C26 1.387(8) ?
C31 C36 1.382(7) ?
C31 C32 1.382(8) ?
C32 C33 1.388(8) ?
C33 C34 1.375(8) ?
C34 C35 1.367(8) ?
C35 C36 1.380(8) ?
C41 C46 1.391(7) ?
C41 C42 1.393(7) ?
C42 C43 1.389(8) ?
C43 C44 1.370(9) ?
C44 C45 1.375(9) ?
C45 C46 1.398(8) ?
C51 C52 1.388(7) ?
C51 C56 1.392(7) ?
C52 C53 1.390(8) ?
C53 C54 1.365(8) ?
C54 C55 1.381(8) ?
C55 C56 1.386(7) ?
C61 C62 1.375(7) ?
C61 C66 1.392(7) ?
C62 F1 1.348(6) ?
C62 C63 1.386(7) ?
C63 F2 1.347(6) ?
C63 C64 1.374(8) ?
C64 F3 1.347(7) ?
C64 C65 1.367(8) ?
C65 F4 1.348(7) ?
C65 C66 1.383(7) ?
C66 F5 1.353(6) ?
C71 C76 1.383(7) ?
C71 C72 1.384(7) ?
C72 F6 1.349(6) ?
C72 C73 1.379(7) ?
C73 F7 1.345(6) ?
C73 C74 1.371(8) ?
C74 F8 1.342(7) ?
C74 C75 1.378(8) ?
C75 F9 1.333(7) ?
C75 C76 1.375(7) ?
C76 F10 1.346(6) ?
C81 C86 1.380(7) ?
C81 C82 1.384(7) ?
C82 F11 1.349(6) ?
C82 C83 1.383(7) ?
C83 F12 1.342(6) ?
C83 C84 1.371(8) ?
C84 F13 1.351(7) ?
C84 C85 1.358(8) ?
C85 F14 1.351(6) ?
C85 C86 1.389(7) ?
C86 F15 1.354(6) ?
C91 C96 1.369(7) ?
C91 C92 1.381(7) ?
C92 F16 1.357(6) ?
C92 C93 1.380(8) ?
C93 F17 1.345(7) ?
C93 C94 1.373(8) ?
C94 F18 1.340(7) ?
C94 C95 1.367(8) ?
C95 F19 1.349(7) ?
C95 C96 1.390(8) ?
C96 F20 1.344(6) ?
C101 C102 1.373(7) ?
C101 C106 1.388(7) ?
C102 F21 1.350(7) ?
C102 C103 1.375(8) ?
C103 F22 1.350(7) ?
C103 C104 1.367(8) ?
C104 F23 1.355(7) ?
C104 C105 1.380(8) ?
C105 F24 1.347(7) ?
C105 C106 1.391(8) ?
C106 F25 1.351(7) ?
C111 C116 1.373(7) ?
C111 C112 1.375(7) ?
C112 F26 1.351(6) ?
C112 C113 1.381(7) ?
C113 F27 1.338(6) ?
C113 C114 1.376(7) ?
C114 F28 1.345(6) ?
C114 C115 1.374(8) ?
C115 F29 1.348(6) ?
C115 C116 1.386(7) ?
C116 F30 1.349(6) ?
C121 C122 1.391(7) ?
C121 C126 1.394(7) ?
C122 C123 1.386(7) ?
C123 C124 1.377(8) ?
C124 C125 1.372(9) ?
C125 C126 1.384(8) ?
C131 C136 1.378(7) ?
C131 C132 1.387(8) ?
C132 C133 1.406(8) ?
C133 C134 1.362(9) ?
C134 C135 1.376(9) ?
C135 C136 1.389(8) ?
C201 C203 1.529(19) ?
C202 C203 1.40(2) ?
C203 O1 1.413(15) ?
C203 C20' 1.46(2) ?
C204 O1 1.380(12) ?
C204 C205 1.488(15) ?
C204 C206 1.519(15) ?
C207 C209 1.504(11) ?
C208 C209 1.488(10) ?
C209 O2 1.408(9) ?
C210 O2 1.434(12) ?
C210 C212 1.483(16) ?
C210 C211 1.503(16) ?
